data_4085526
loop_
_publ_author_name
'Oerthel, Marie-Christine'
'Yufit, Dmitry S.'
'Fox, Mark A.'
'Bryce, Martin R.'
'Low, Paul J.'

_publ_section_title
;
 Syntheses and Structures of Buta-1,3-Diynyl Complexes from &#x201C;on
 Complex&#x201D; Cross-Coupling Reactions
;
_journal_issue 11
_journal_name_full Organometallics
_journal_page_first 2395
_journal_paper_doi 10.1021/om501186c
_journal_volume 34
_journal_year 2015
_chemical_formula_moiety 'C53 H42 P2 Ru S'
_chemical_formula_sum 'C53 H42 P2 Ru S'
_chemical_formula_weight 873.94
_chemical_name_systematic
;
 ? 
;
_space_group_crystal_system monoclinic
_space_group_IT_number 14
_space_group_name_Hall '-P 2yn'
_space_group_name_H-M_alt 'P 1 21/n 1'
_symmetry_space_group_name_Hall '-P 2yn'
_symmetry_space_group_name_H-M 'P 1 21/n 1'
_atom_sites_solution_hydrogens difmap
_atom_sites_solution_primary direct
_atom_sites_solution_secondary difmap
_audit_creation_date 2012-12-21
_audit_creation_method
;
  Olex2 1.2-beta
  (compiled Dec  5 2012 16:20:19, GUI svn.r4385)
;
_cell_angle_alpha 90.00
_cell_angle_beta 90.675(2)
_cell_angle_gamma 90.00
_cell_formula_units_Z 4
_cell_length_a 11.2014(7)
_cell_length_b 16.3616(11)
_cell_length_c 22.0949(14)
_cell_measurement_reflns_used 7474
_cell_measurement_temperature 120
_cell_measurement_theta_max 30.95
_cell_measurement_theta_min 2.20
_cell_volume 4049.1(5)
_computing_cell_refinement 'SAINT v6.45A (Bruker, 2003)'
_computing_data_collection 'SMART v5.625 (Bruker, 2001)'
_computing_data_reduction 'SAINT v6.45A (Bruker, 2003)'
_computing_molecular_graphics
;
O. V. Dolomanov, L. J. Bourhis, R. J. Gildea, J. A. K. Howard and H. Puschmann,
OLEX2: a complete structure solution, refinement and analysis program.
J. Appl. Cryst. (2009). 42, 339-341.
;
_computing_publication_material
;
O. V. Dolomanov, L. J. Bourhis, R. J. Gildea, J. A. K. Howard and H. Puschmann,
OLEX2: a complete structure solution, refinement and analysis program.
J. Appl. Cryst. (2009). 42, 339-341.
;
_computing_structure_refinement
;
XL, G.M. Sheldrick, Acta Cryst.
(2008). A64, 112-122
;
_computing_structure_solution
;
XS, G.M. Sheldrick, Acta Cryst.
(2008). A64, 112-122
;
_diffrn_ambient_temperature 120
_diffrn_detector 'CCD area detector'
_diffrn_detector_area_resol_mean 5.6
_diffrn_detector_type 'Bruker SMART CCD 6000 area detector'
_diffrn_measured_fraction_theta_full 1.000
_diffrn_measured_fraction_theta_max 1.000
_diffrn_measurement_device 'three-circle diffractometer'
_diffrn_measurement_device_type 'Bruker SMART CCD 6000 area detector'
_diffrn_measurement_method '\w scans'
_diffrn_radiation_monochromator graphite
_diffrn_radiation_probe x-ray
_diffrn_radiation_type MoK\a
_diffrn_radiation_wavelength 0.71073
_diffrn_radiation_xray_symbol K-L~3~
_diffrn_reflns_av_R_equivalents 0.0420
_diffrn_reflns_av_unetI/netI 0.0277
_diffrn_reflns_limit_h_max 15
_diffrn_reflns_limit_h_min -15
_diffrn_reflns_limit_k_max 22
_diffrn_reflns_limit_k_min -22
_diffrn_reflns_limit_l_max 30
_diffrn_reflns_limit_l_min -30
_diffrn_reflns_number 66387
_diffrn_reflns_theta_full 29.00
_diffrn_reflns_theta_max 29.00
_diffrn_reflns_theta_min 1.55
_diffrn_source 'sealed X-ray tube'
_diffrn_source_current 10.0
_diffrn_source_power 0.3
_diffrn_source_target Mo
_diffrn_source_type 'sealed X-ray tube'
_diffrn_source_voltage 30.0
_exptl_absorpt_coefficient_mu 0.556
_exptl_absorpt_correction_T_max 0.9422
_exptl_absorpt_correction_T_min 0.5868
_exptl_absorpt_correction_type multi-scan
_exptl_absorpt_process_details
;
SADABS-2006/1 (Bruker,2006) was used for absorption correction.
R(int) was 0.0493 before and 0.0359 after correction.
The Ratio of minimum to maximum transmission is 0.6228.
The \l/2 correction factor is 0.0015.
;
_exptl_crystal_colour 'clear dark yellow'
_exptl_crystal_colour_lustre clear
_exptl_crystal_colour_modifier dark
_exptl_crystal_colour_primary yellow
_exptl_crystal_density_diffrn 1.434
_exptl_crystal_density_method 'not measured'
_exptl_crystal_description prism
_exptl_crystal_F_000 1800
_exptl_crystal_size_max 0.48
_exptl_crystal_size_mid 0.16
_exptl_crystal_size_min 0.06
_refine_diff_density_max 1.040
_refine_diff_density_min -0.487
_refine_diff_density_rms 0.079
_refine_ls_extinction_method none
_refine_ls_goodness_of_fit_ref 1.065
_refine_ls_hydrogen_treatment refall
_refine_ls_matrix_type full
_refine_ls_number_parameters 682
_refine_ls_number_reflns 10767
_refine_ls_number_restraints 0
_refine_ls_restrained_S_all 1.065
_refine_ls_R_factor_all 0.0423
_refine_ls_R_factor_gt 0.0315
_refine_ls_shift/su_max 0.002
_refine_ls_shift/su_mean 0.000
_refine_ls_structure_factor_coef Fsqd
_refine_ls_weighting_details 'calc w=1/[\s^2^(Fo^2^)+(0.0360P)^2^+3.5000P] where P=(Fo^2^+2Fc^2^)/3'
_refine_ls_weighting_scheme calc
_refine_ls_wR_factor_gt 0.0748
_refine_ls_wR_factor_ref 0.0826
_reflns_number_gt 8977
_reflns_number_total 10767
_reflns_threshold_expression >2sigma(I)
_cod_data_source_file om501186c_si_002.cif
_cod_data_source_block 4d_12srv250
_cod_depositor_comments 'Adding full bibliography for 4085524--4085528.cif.'
_cod_database_code 4085526
_olex2_refinement_description
;
;

loop_
_space_group_symop_id
_space_group_symop_operation_xyz
1 'x, y, z'
2 '-x+1/2, y+1/2, -z+1/2'
3 '-x, -y, -z'
4 'x-1/2, -y-1/2, z-1/2'

loop_
_atom_site_label
_atom_site_type_symbol
_atom_site_fract_x
_atom_site_fract_y
_atom_site_fract_z
_atom_site_U_iso_or_equiv
_atom_site_adp_type
_atom_site_occupancy
_atom_site_symmetry_multiplicity
_atom_site_calc_flag
Ru1 Ru 0.781345(12) 0.321785(8) 0.509363(6) 0.01490(5) Uani 1 1 d
S1 S 1.49904(5) 0.00183(3) 0.82075(2) 0.02856(11) Uani 1 1 d
P1 P 0.61506(4) 0.29894(3) 0.56579(2) 0.01661(9) Uani 1 1 d
P2 P 0.76822(4) 0.20602(3) 0.44990(2) 0.01617(9) Uani 1 1 d
C1 C 0.88654(16) 0.26524(11) 0.56960(8) 0.0189(3) Uani 1 1 d
C2 C 0.96108(17) 0.23652(12) 0.60467(9) 0.0213(4) Uani 1 1 d
C3 C 1.04647(18) 0.19919(12) 0.64012(9) 0.0223(4) Uani 1 1 d
C4 C 1.12403(19) 0.16665(13) 0.67020(9) 0.0251(4) Uani 1 1 d
C5 C 1.21618(18) 0.12906(13) 0.70593(9) 0.0235(4) Uani 1 1 d
C6 C 1.31379(19) 0.17530(13) 0.72702(9) 0.0254(4) Uani 1 1 d
C7 C 1.40248(19) 0.14034(13) 0.76313(10) 0.0263(4) Uani 1 1 d
C8 C 1.39382(18) 0.05832(13) 0.77799(9) 0.0240(4) Uani 1 1 d
C9 C 1.29838(18) 0.01076(12) 0.75794(9) 0.0245(4) Uani 1 1 d
C10 C 1.21063(18) 0.04613(13) 0.72163(9) 0.0234(4) Uani 1 1 d
C11 C 1.3084(2) -0.07757(14) 0.77765(11) 0.0327(5) Uani 1 1 d
C12 C 1.3896(2) -0.07800(14) 0.83406(11) 0.0337(5) Uani 1 1 d
C13 C 0.82656(18) 0.45061(11) 0.53276(9) 0.0228(4) Uani 1 1 d
C14 C 0.92290(19) 0.41667(12) 0.50040(10) 0.0266(4) Uani 1 1 d
C15 C 0.8826(2) 0.39635(12) 0.44192(10) 0.0280(4) Uani 1 1 d
C16 C 0.7594(2) 0.41808(12) 0.43738(9) 0.0258(4) Uani 1 1 d
C17 C 0.72518(18) 0.45114(11) 0.49314(9) 0.0222(4) Uani 1 1 d
C21 C 0.46775(16) 0.30766(11) 0.52848(8) 0.0195(4) Uani 1 1 d
C22 C 0.45993(17) 0.34301(12) 0.47136(9) 0.0199(3) Uani 1 1 d
C23 C 0.34977(18) 0.35960(13) 0.44480(9) 0.0244(4) Uani 1 1 d
C24 C 0.24591(18) 0.34051(13) 0.47539(10) 0.0262(4) Uani 1 1 d
C25 C 0.25198(18) 0.30300(13) 0.53148(10) 0.0268(4) Uani 1 1 d
C26 C 0.36232(18) 0.28668(13) 0.55814(9) 0.0239(4) Uani 1 1 d
C31 C 0.60214(17) 0.38030(11) 0.62343(8) 0.0195(3) Uani 1 1 d
C32 C 0.50324(18) 0.43220(12) 0.62682(9) 0.0222(4) Uani 1 1 d
C33 C 0.5003(2) 0.49537(13) 0.66893(9) 0.0263(4) Uani 1 1 d
C34 C 0.5938(2) 0.50712(13) 0.70886(9) 0.0267(4) Uani 1 1 d
C35 C 0.69376(19) 0.45701(13) 0.70566(9) 0.0258(4) Uani 1 1 d
C36 C 0.69862(17) 0.39502(12) 0.66273(9) 0.0216(4) Uani 1 1 d
C41 C 0.60192(17) 0.20386(11) 0.60885(8) 0.0196(3) Uani 1 1 d
C42 C 0.66783(19) 0.19155(13) 0.66224(9) 0.0247(4) Uani 1 1 d
C43 C 0.6662(2) 0.11634(14) 0.69118(10) 0.0297(4) Uani 1 1 d
C44 C 0.5992(2) 0.05246(13) 0.66765(10) 0.0301(4) Uani 1 1 d
C45 C 0.5338(2) 0.06367(13) 0.61502(10) 0.0287(4) Uani 1 1 d
C46 C 0.53510(19) 0.13885(12) 0.58569(9) 0.0244(4) Uani 1 1 d
C51 C 0.63649(16) 0.20558(11) 0.39934(8) 0.0186(3) Uani 1 1 d
C52 C 0.63107(18) 0.25838(12) 0.34961(9) 0.0215(4) Uani 1 1 d
C53 C 0.52969(19) 0.26242(14) 0.31318(9) 0.0269(4) Uani 1 1 d
C54 C 0.43148(19) 0.21447(14) 0.32628(10) 0.0289(4) Uani 1 1 d
C55 C 0.43464(18) 0.16254(13) 0.37571(10) 0.0267(4) Uani 1 1 d
C56 C 0.53651(17) 0.15832(12) 0.41200(9) 0.0217(4) Uani 1 1 d
C61 C 0.89286(16) 0.19765(11) 0.39618(8) 0.0183(3) Uani 1 1 d
C62 C 1.00698(17) 0.21803(12) 0.41655(9) 0.0222(4) Uani 1 1 d
C63 C 1.10501(18) 0.20892(13) 0.37890(10) 0.0264(4) Uani 1 1 d
C64 C 1.09028(19) 0.17788(13) 0.32103(10) 0.0267(4) Uani 1 1 d
C65 C 0.97786(19) 0.15584(13) 0.30095(10) 0.0266(4) Uani 1 1 d
C66 C 0.87951(18) 0.16606(12) 0.33796(9) 0.0234(4) Uani 1 1 d
C71 C 0.77223(17) 0.09932(11) 0.47688(9) 0.0201(4) Uani 1 1 d
C72 C 0.80534(19) 0.07992(12) 0.53578(10) 0.0258(4) Uani 1 1 d
C73 C 0.8200(2) -0.00177(14) 0.55232(11) 0.0334(5) Uani 1 1 d
C74 C 0.7996(2) -0.06405(13) 0.51081(11) 0.0344(5) Uani 1 1 d
C75 C 0.7649(2) -0.04508(13) 0.45242(11) 0.0310(5) Uani 1 1 d
C76 C 0.75227(19) 0.03630(12) 0.43516(9) 0.0252(4) Uani 1 1 d
H6 H 1.320(2) 0.2304(17) 0.7161(12) 0.034(7) Uiso 1 1 d
H7 H 1.469(2) 0.1757(16) 0.7779(12) 0.036(7) Uiso 1 1 d
H10 H 1.147(2) 0.0172(16) 0.7095(12) 0.032(7) Uiso 1 1 d
H11A H 1.245(2) -0.0985(15) 0.7973(11) 0.027(6) Uiso 1 1 d
H11B H 1.349(3) -0.1105(18) 0.7466(13) 0.046(8) Uiso 1 1 d
H12A H 1.429(2) -0.1295(16) 0.8406(12) 0.033(7) Uiso 1 1 d
H12B H 1.343(2) -0.0606(17) 0.8719(13) 0.040(7) Uiso 1 1 d
H13 H 0.827(2) 0.4673(16) 0.5701(12) 0.031(7) Uiso 1 1 d
H14 H 0.997(2) 0.4074(16) 0.5150(11) 0.029(6) Uiso 1 1 d
H15 H 0.930(2) 0.3740(16) 0.4116(12) 0.032(7) Uiso 1 1 d
H16 H 0.714(2) 0.4120(17) 0.4041(13) 0.040(7) Uiso 1 1 d
H17 H 0.649(2) 0.4689(16) 0.5040(12) 0.034(7) Uiso 1 1 d
H22 H 0.528(2) 0.3556(14) 0.4524(10) 0.021(6) Uiso 1 1 d
H23 H 0.344(2) 0.3838(15) 0.4058(11) 0.024(6) Uiso 1 1 d
H24 H 0.172(2) 0.3533(15) 0.4551(11) 0.023(6) Uiso 1 1 d
H25 H 0.185(2) 0.2899(15) 0.5513(11) 0.026(6) Uiso 1 1 d
H26 H 0.367(2) 0.2628(14) 0.5963(10) 0.019(5) Uiso 1 1 d
H32 H 0.438(2) 0.4257(15) 0.5998(11) 0.029(6) Uiso 1 1 d
H33 H 0.432(2) 0.5269(15) 0.6707(11) 0.027(6) Uiso 1 1 d
H34 H 0.591(2) 0.5479(17) 0.7374(12) 0.037(7) Uiso 1 1 d
H35 H 0.757(3) 0.4640(17) 0.7311(13) 0.040(7) Uiso 1 1 d
H36 H 0.766(2) 0.3631(14) 0.6598(10) 0.017(5) Uiso 1 1 d
H42 H 0.715(2) 0.2349(15) 0.6791(11) 0.026(6) Uiso 1 1 d
H43 H 0.709(2) 0.1099(16) 0.7285(12) 0.032(7) Uiso 1 1 d
H44 H 0.599(2) -0.0002(16) 0.6877(12) 0.036(7) Uiso 1 1 d
H45 H 0.488(2) 0.0221(16) 0.5988(11) 0.028(6) Uiso 1 1 d
H46 H 0.494(2) 0.1457(15) 0.5490(11) 0.024(6) Uiso 1 1 d
H52 H 0.697(2) 0.2909(15) 0.3402(10) 0.024(6) Uiso 1 1 d
H53 H 0.529(2) 0.2955(15) 0.2787(11) 0.027(6) Uiso 1 1 d
H54 H 0.364(2) 0.2174(16) 0.3008(12) 0.031(7) Uiso 1 1 d
H55 H 0.368(2) 0.1270(14) 0.3863(10) 0.022(6) Uiso 1 1 d
H56 H 0.536(2) 0.1222(14) 0.4469(10) 0.018(5) Uiso 1 1 d
H62 H 1.0166(19) 0.2371(14) 0.4572(10) 0.017(5) Uiso 1 1 d
H63 H 1.183(2) 0.2240(15) 0.3921(11) 0.026(6) Uiso 1 1 d
H64 H 1.155(3) 0.1727(16) 0.2965(13) 0.039(8) Uiso 1 1 d
H65 H 0.966(2) 0.1345(15) 0.2586(11) 0.027(6) Uiso 1 1 d
H66 H 0.800(2) 0.1505(16) 0.3226(11) 0.031(6) Uiso 1 1 d
H72 H 0.819(2) 0.1232(15) 0.5649(11) 0.027(6) Uiso 1 1 d
H73 H 0.840(3) -0.0146(17) 0.5933(13) 0.044(8) Uiso 1 1 d
H74 H 0.807(3) -0.1200(18) 0.5231(13) 0.045(8) Uiso 1 1 d
H75 H 0.752(3) -0.0863(18) 0.4243(13) 0.042(8) Uiso 1 1 d
H76 H 0.729(2) 0.0504(14) 0.3928(11) 0.022(6) Uiso 1 1 d

loop_
_atom_site_aniso_label
_atom_site_aniso_U_11
_atom_site_aniso_U_22
_atom_site_aniso_U_33
_atom_site_aniso_U_23
_atom_site_aniso_U_13
_atom_site_aniso_U_12
Ru1 0.01536(7) 0.01383(7) 0.01550(7) 0.00023(5) 0.00009(5) -0.00034(5)
S1 0.0266(2) 0.0342(3) 0.0248(2) -0.0004(2) -0.00483(19) 0.0104(2)
P1 0.0166(2) 0.0172(2) 0.0161(2) -0.00026(16) 0.00043(16) -0.00063(16)
P2 0.0166(2) 0.0154(2) 0.0165(2) -0.00101(16) -0.00009(16) 0.00012(16)
C1 0.0201(8) 0.0167(8) 0.0199(8) -0.0014(6) 0.0019(7) -0.0019(7)
C2 0.0223(9) 0.0203(9) 0.0212(9) -0.0011(7) -0.0007(7) -0.0023(7)
C3 0.0250(9) 0.0208(9) 0.0212(9) -0.0012(7) -0.0007(7) -0.0003(7)
C4 0.0262(10) 0.0275(10) 0.0217(9) -0.0012(7) -0.0014(7) 0.0046(8)
C5 0.0242(9) 0.0275(10) 0.0189(9) -0.0004(7) -0.0002(7) 0.0064(8)
C6 0.0285(10) 0.0231(10) 0.0245(10) 0.0012(8) -0.0003(8) 0.0028(8)
C7 0.0231(10) 0.0289(10) 0.0269(10) -0.0014(8) -0.0024(8) 0.0013(8)
C8 0.0230(9) 0.0290(10) 0.0200(9) -0.0004(7) -0.0012(7) 0.0075(8)
C9 0.0262(10) 0.0246(9) 0.0229(9) 0.0005(7) 0.0017(8) 0.0050(8)
C10 0.0228(9) 0.0248(10) 0.0224(9) -0.0016(7) -0.0027(7) 0.0027(8)
C11 0.0372(12) 0.0248(10) 0.0360(12) 0.0016(9) -0.0063(10) 0.0037(9)
C12 0.0411(13) 0.0274(11) 0.0323(12) 0.0058(9) -0.0045(10) 0.0075(9)
C13 0.0280(10) 0.0161(8) 0.0241(9) 0.0000(7) -0.0010(8) -0.0048(7)
C14 0.0205(9) 0.0192(9) 0.0400(12) 0.0073(8) -0.0009(8) -0.0039(7)
C15 0.0354(11) 0.0183(9) 0.0308(11) 0.0054(8) 0.0133(9) -0.0005(8)
C16 0.0370(11) 0.0189(9) 0.0214(9) 0.0064(7) -0.0034(8) -0.0025(8)
C17 0.0233(9) 0.0138(8) 0.0295(10) 0.0022(7) -0.0008(8) 0.0013(7)
C21 0.0176(8) 0.0198(9) 0.0210(9) -0.0034(7) -0.0007(7) -0.0003(7)
C22 0.0192(9) 0.0202(8) 0.0202(9) -0.0030(7) 0.0006(7) 0.0000(7)
C23 0.0246(10) 0.0236(10) 0.0248(10) -0.0024(8) -0.0045(8) 0.0032(8)
C24 0.0193(9) 0.0260(10) 0.0331(11) -0.0049(8) -0.0043(8) 0.0019(8)
C25 0.0187(9) 0.0292(10) 0.0328(11) -0.0053(8) 0.0028(8) -0.0040(8)
C26 0.0225(9) 0.0250(10) 0.0242(10) 0.0010(8) 0.0022(7) -0.0031(8)
C31 0.0224(9) 0.0192(8) 0.0169(8) 0.0007(6) 0.0023(7) -0.0026(7)
C32 0.0234(9) 0.0232(9) 0.0200(9) 0.0012(7) 0.0007(7) 0.0007(7)
C33 0.0313(11) 0.0229(9) 0.0248(10) -0.0004(8) 0.0049(8) 0.0054(8)
C34 0.0350(11) 0.0220(9) 0.0232(9) -0.0052(8) 0.0070(8) -0.0012(8)
C35 0.0269(10) 0.0288(10) 0.0218(9) -0.0039(8) 0.0004(8) -0.0069(8)
C36 0.0209(9) 0.0221(9) 0.0219(9) -0.0030(7) 0.0011(7) -0.0019(7)
C41 0.0203(9) 0.0196(8) 0.0190(8) 0.0013(7) 0.0038(7) -0.0002(7)
C42 0.0273(10) 0.0240(10) 0.0227(9) 0.0008(7) -0.0028(8) -0.0025(8)
C43 0.0379(12) 0.0282(11) 0.0228(10) 0.0060(8) -0.0031(9) 0.0021(9)
C44 0.0391(12) 0.0231(10) 0.0281(10) 0.0067(8) 0.0038(9) 0.0001(9)
C45 0.0339(11) 0.0206(9) 0.0314(11) 0.0005(8) 0.0004(9) -0.0065(8)
C46 0.0294(10) 0.0226(9) 0.0212(9) 0.0014(7) -0.0006(8) -0.0032(8)
C51 0.0191(8) 0.0192(8) 0.0175(8) -0.0035(7) -0.0009(7) 0.0008(7)
C52 0.0213(9) 0.0229(9) 0.0203(9) -0.0002(7) -0.0004(7) -0.0006(7)
C53 0.0274(10) 0.0316(11) 0.0217(9) 0.0024(8) -0.0011(8) 0.0029(8)
C54 0.0211(9) 0.0367(12) 0.0289(11) -0.0032(9) -0.0057(8) 0.0026(8)
C55 0.0180(9) 0.0284(10) 0.0337(11) -0.0035(8) 0.0001(8) -0.0026(8)
C56 0.0221(9) 0.0211(9) 0.0219(9) -0.0007(7) 0.0013(7) -0.0006(7)
C61 0.0183(8) 0.0171(8) 0.0196(8) -0.0005(6) 0.0020(7) 0.0006(6)
C62 0.0198(9) 0.0253(9) 0.0215(9) -0.0032(7) -0.0004(7) 0.0021(7)
C63 0.0184(9) 0.0305(10) 0.0303(10) -0.0052(8) 0.0004(8) 0.0004(8)
C64 0.0210(9) 0.0315(11) 0.0277(10) -0.0058(8) 0.0058(8) 0.0027(8)
C65 0.0259(10) 0.0299(10) 0.0241(10) -0.0073(8) 0.0045(8) 0.0009(8)
C66 0.0213(9) 0.0266(10) 0.0222(9) -0.0050(7) -0.0007(7) -0.0001(7)
C71 0.0201(9) 0.0159(8) 0.0243(9) -0.0011(7) 0.0004(7) 0.0007(7)
C72 0.0317(11) 0.0194(9) 0.0263(10) 0.0003(8) -0.0032(8) 0.0002(8)
C73 0.0470(13) 0.0239(10) 0.0292(11) 0.0062(8) -0.0063(10) 0.0021(9)
C74 0.0475(14) 0.0170(10) 0.0387(12) 0.0032(8) 0.0000(10) 0.0048(9)
C75 0.0400(12) 0.0184(9) 0.0344(11) -0.0046(8) 0.0006(9) 0.0019(8)
C76 0.0301(10) 0.0208(9) 0.0246(10) -0.0018(7) -0.0016(8) 0.0007(8)

loop_
_atom_type_symbol
_atom_type_description
_atom_type_scat_dispersion_real
_atom_type_scat_dispersion_imag
_atom_type_scat_source
C C 0.0033 0.0016 'International Tables Vol C Tables 4.2.6.8 and 6.1.1.4'
H H 0.0000 0.0000 'International Tables Vol C Tables 4.2.6.8 and 6.1.1.4'
P P 0.1023 0.0942 'International Tables Vol C Tables 4.2.6.8 and 6.1.1.4'
Ru Ru -1.2594 0.8363 'International Tables Vol C Tables 4.2.6.8 and 6.1.1.4'
S S 0.1246 0.1234 'International Tables Vol C Tables 4.2.6.8 and 6.1.1.4'

loop_
_geom_angle_atom_site_label_1
_geom_angle_atom_site_label_2
_geom_angle_atom_site_label_3
_geom_angle
P1 Ru1 P2 97.441(17)
C1 Ru1 P1 92.24(5)
C1 Ru1 P2 91.85(5)
C1 Ru1 C13 98.81(7)
C1 Ru1 C14 88.12(8)
C1 Ru1 C15 113.33(8)
C1 Ru1 C16 148.77(8)
C1 Ru1 C17 135.15(7)
C13 Ru1 P1 102.29(6)
C13 Ru1 P2 157.11(6)
C13 Ru1 C14 37.02(8)
C13 Ru1 C15 61.59(8)
C13 Ru1 C16 61.58(8)
C13 Ru1 C17 37.26(7)
C14 Ru1 P1 138.39(6)
C14 Ru1 P2 124.14(6)
C14 Ru1 C15 36.57(8)
C14 Ru1 C16 61.41(8)
C14 Ru1 C17 61.68(7)
C15 Ru1 P1 150.83(6)
C15 Ru1 P2 95.59(6)
C15 Ru1 C16 37.03(8)
C16 Ru1 P1 114.67(6)
C16 Ru1 P2 99.58(6)
C17 Ru1 P1 90.73(5)
C17 Ru1 P2 132.02(5)
C17 Ru1 C15 61.46(8)
C17 Ru1 C16 36.45(7)
C8 S1 C12 90.88(10)
C21 P1 Ru1 118.37(6)
C21 P1 C31 100.11(8)
C31 P1 Ru1 109.21(6)
C41 P1 Ru1 119.59(6)
C41 P1 C21 102.79(9)
C41 P1 C31 104.27(8)
C51 P2 Ru1 113.20(6)
C51 P2 C61 102.49(8)
C51 P2 C71 102.05(9)
C61 P2 Ru1 112.51(6)
C71 P2 Ru1 126.24(6)
C71 P2 C61 96.98(8)
C2 C1 Ru1 172.76(17)
C1 C2 C3 174.9(2)
C4 C3 C2 178.2(2)
C3 C4 C5 179.4(2)
C6 C5 C4 120.34(19)
C10 C5 C4 121.24(19)
C10 C5 C6 118.41(18)
C5 C6 H6 119.5(16)
C7 C6 C5 121.13(19)
C7 C6 H6 119.3(16)
C6 C7 H7 118.3(16)
C8 C7 C6 118.9(2)
C8 C7 H7 122.8(16)
C7 C8 S1 125.91(16)
C7 C8 C9 121.49(18)
C9 C8 S1 112.57(15)
C8 C9 C11 112.88(18)
C10 C9 C8 119.17(19)
C10 C9 C11 127.9(2)
C5 C10 H10 118.5(17)
C9 C10 C5 120.89(19)
C9 C10 H10 120.5(17)
C9 C11 C12 106.22(19)
C9 C11 H11A 116.3(16)
C9 C11 H11B 110.8(17)
C12 C11 H11A 94.0(16)
C12 C11 H11B 106.9(17)
H11A C11 H11B 120(2)
S1 C12 H12A 110.0(16)
S1 C12 H12B 106.2(16)
C11 C12 S1 105.06(16)
C11 C12 H12A 113.2(16)
C11 C12 H12B 111.0(16)
H12A C12 H12B 111(2)
Ru1 C13 H13 121.1(17)
C14 C13 Ru1 71.58(11)
C14 C13 C17 107.39(18)
C14 C13 H13 127.7(17)
C17 C13 Ru1 71.70(11)
C17 C13 H13 124.9(17)
Ru1 C14 H14 120.3(16)
C13 C14 Ru1 71.40(11)
C13 C14 H14 126.1(16)
C15 C14 Ru1 72.26(12)
C15 C14 C13 108.61(19)
C15 C14 H14 125.2(16)
Ru1 C15 H15 124.0(16)
C14 C15 Ru1 71.16(12)
C14 C15 C16 107.82(19)
C14 C15 H15 124.9(16)
C16 C15 Ru1 71.72(11)
C16 C15 H15 127.2(16)
Ru1 C16 H16 124.1(18)
C15 C16 Ru1 71.25(11)
C15 C16 H16 124.6(18)
C17 C16 Ru1 71.22(11)
C17 C16 C15 107.96(19)
C17 C16 H16 127.5(18)
Ru1 C17 H17 120.6(16)
C13 C17 Ru1 71.04(11)
C13 C17 H17 124.5(16)
C16 C17 Ru1 72.33(11)
C16 C17 C13 108.23(18)
C16 C17 H17 127.3(16)
C22 C21 P1 119.02(14)
C22 C21 C26 118.85(18)
C26 C21 P1 121.87(15)
C21 C22 H22 118.4(15)
C23 C22 C21 120.79(18)
C23 C22 H22 120.8(15)
C22 C23 C24 119.77(19)
C22 C23 H23 120.8(14)
C24 C23 H23 119.4(14)
C23 C24 H24 116.5(14)
C25 C24 C23 120.22(19)
C25 C24 H24 123.2(14)
C24 C25 C26 119.95(19)
C24 C25 H25 120.6(16)
C26 C25 H25 119.5(16)
C21 C26 H26 119.4(14)
C25 C26 C21 120.38(19)
C25 C26 H26 120.2(14)
C32 C31 P1 122.85(15)
C32 C31 C36 117.95(18)
C36 C31 P1 119.03(15)
C31 C32 H32 120.2(15)
C33 C32 C31 120.80(19)
C33 C32 H32 119.0(15)
C32 C33 H33 117.9(15)
C34 C33 C32 120.6(2)
C34 C33 H33 121.4(15)
C33 C34 C35 119.52(19)
C33 C34 H34 120.9(17)
C35 C34 H34 119.6(17)
C34 C35 H35 121.1(18)
C36 C35 C34 120.2(2)
C36 C35 H35 118.7(18)
C31 C36 H36 119.2(14)
C35 C36 C31 120.86(19)
C35 C36 H36 119.9(14)
C42 C41 P1 121.06(15)
C46 C41 P1 120.24(15)
C46 C41 C42 118.38(18)
C41 C42 H42 120.4(14)
C43 C42 C41 120.46(19)
C43 C42 H42 119.1(14)
C42 C43 H43 119.2(16)
C44 C43 C42 120.4(2)
C44 C43 H43 120.3(16)
C43 C44 H44 120.3(16)
C45 C44 C43 119.8(2)
C45 C44 H44 119.9(16)
C44 C45 C46 120.1(2)
C44 C45 H45 121.1(16)
C46 C45 H45 118.7(16)
C41 C46 H46 118.9(15)
C45 C46 C41 120.82(19)
C45 C46 H46 120.2(15)
C52 C51 P2 120.11(14)
C56 C51 P2 121.42(14)
C56 C51 C52 118.27(17)
C51 C52 H52 119.8(15)
C53 C52 C51 120.90(19)
C53 C52 H52 119.3(15)
C52 C53 H53 120.3(16)
C54 C53 C52 119.9(2)
C54 C53 H53 119.7(16)
C53 C54 H54 118.7(16)
C55 C54 C53 119.99(19)
C55 C54 H54 121.3(16)
C54 C55 C56 119.97(19)
C54 C55 H55 122.9(14)
C56 C55 H55 117.1(14)
C51 C56 H56 120.5(13)
C55 C56 C51 120.91(19)
C55 C56 H56 118.6(13)
C62 C61 P2 118.21(14)
C62 C61 C66 118.44(17)
C66 C61 P2 123.16(15)
C61 C62 C63 120.58(18)
C61 C62 H62 118.4(13)
C63 C62 H62 121.0(13)
C62 C63 H63 121.3(15)
C64 C63 C62 120.32(19)
C64 C63 H63 118.4(15)
C63 C64 H64 119.7(18)
C65 C64 C63 119.47(19)
C65 C64 H64 120.8(18)
C64 C65 C66 120.44(19)
C64 C65 H65 119.8(14)
C66 C65 H65 119.8(14)
C61 C66 H66 120.2(15)
C65 C66 C61 120.72(19)
C65 C66 H66 119.1(15)
C72 C71 P2 121.68(14)
C72 C71 C76 119.26(18)
C76 C71 P2 118.77(15)
C71 C72 C73 119.66(19)
C71 C72 H72 119.7(15)
C73 C72 H72 120.6(15)
C72 C73 H73 119.1(17)
C74 C73 C72 120.8(2)
C74 C73 H73 120.1(17)
C73 C74 H74 120.0(18)
C75 C74 C73 119.7(2)
C75 C74 H74 120.2(18)
C74 C75 C76 119.9(2)
C74 C75 H75 120.2(18)
C76 C75 H75 119.9(18)
C71 C76 H76 119.1(13)
C75 C76 C71 120.6(2)
C75 C76 H76 120.3(13)

loop_
_geom_bond_atom_site_label_1
_geom_bond_atom_site_label_2
_geom_bond_distance
Ru1 P1 2.2844(5)
Ru1 P2 2.3088(5)
Ru1 C1 1.9947(19)
Ru1 C13 2.2272(19)
Ru1 C14 2.230(2)
Ru1 C15 2.244(2)
Ru1 C16 2.2500(19)
Ru1 C17 2.2358(19)
S1 C8 1.763(2)
S1 C12 1.818(3)
P1 C21 1.8413(19)
P1 C31 1.8491(19)
P1 C41 1.8303(19)
P2 C51 1.8402(19)
P2 C61 1.8482(19)
P2 C71 1.8452(19)
C1 C2 1.226(3)
C2 C3 1.373(3)
C3 C4 1.211(3)
C4 C5 1.431(3)
C5 C6 1.405(3)
C5 C10 1.402(3)
C6 C7 1.390(3)
C6 H6 0.94(3)
C7 C8 1.385(3)
C7 H7 0.99(3)
C8 C9 1.390(3)
C9 C10 1.388(3)
C9 C11 1.513(3)
C10 H10 0.89(3)
C11 C12 1.534(3)
C11 H11A 0.90(3)
C11 H11B 0.99(3)
C12 H12A 0.96(3)
C12 H12B 1.03(3)
C13 C14 1.415(3)
C13 C17 1.426(3)
C13 H13 0.87(3)
C14 C15 1.404(3)
C14 H14 0.90(3)
C15 C16 1.427(3)
C15 H15 0.94(3)
C16 C17 1.403(3)
C16 H16 0.89(3)
C17 H17 0.93(3)
C21 C22 1.390(3)
C21 C26 1.400(3)
C22 C23 1.387(3)
C22 H22 0.90(2)
C23 C24 1.388(3)
C23 H23 0.95(2)
C24 C25 1.384(3)
C24 H24 0.96(2)
C25 C26 1.389(3)
C25 H25 0.90(3)
C26 H26 0.93(2)
C31 C32 1.399(3)
C31 C36 1.399(3)
C32 C33 1.391(3)
C32 H32 0.94(3)
C33 C34 1.375(3)
C33 H33 0.93(3)
C34 C35 1.390(3)
C34 H34 0.92(3)
C35 C36 1.390(3)
C35 H35 0.90(3)
C36 H36 0.92(2)
C41 C42 1.399(3)
C41 C46 1.395(3)
C42 C43 1.387(3)
C42 H42 0.96(2)
C43 C44 1.384(3)
C43 H43 0.95(3)
C44 C45 1.379(3)
C44 H44 0.97(3)
C45 C46 1.390(3)
C45 H45 0.92(3)
C46 H46 0.94(2)
C51 C52 1.398(3)
C51 C56 1.392(3)
C52 C53 1.386(3)
C52 H52 0.94(2)
C53 C54 1.385(3)
C53 H53 0.93(3)
C54 C55 1.384(3)
C54 H54 0.93(3)
C55 C56 1.389(3)
C55 H55 0.97(2)
C56 H56 0.97(2)
C61 C62 1.391(3)
C61 C66 1.393(3)
C62 C63 1.393(3)
C62 H62 0.96(2)
C63 C64 1.384(3)
C63 H63 0.96(2)
C64 C65 1.378(3)
C64 H64 0.91(3)
C65 C66 1.390(3)
C65 H65 1.00(2)
C66 H66 0.98(3)
C71 C72 1.386(3)
C71 C76 1.399(3)
C72 C73 1.395(3)
C72 H72 0.97(2)
C73 C74 1.388(3)
C73 H73 0.96(3)
C74 C75 1.379(3)
C74 H74 0.96(3)
C75 C76 1.392(3)
C75 H75 0.93(3)
C76 H76 1.00(2)
